data_7060846
loop_
_publ_author_name
'Mason, Helen E.'
'Musselle-Sexton, Jake R. C.'
'Howard, Judith A. K.'
'Probert, Michael R.'
'Sparkes, Hazel A.'

_publ_section_title
;
 Structural studies into the spin crossover behaviour of Fe(abpt)2(NCS)2
 polymorphs B and D
;
_journal_issue 31
_journal_name_full 'New Journal of Chemistry'
_journal_page_first 14014
_journal_page_last 14023
_journal_paper_doi 10.1039/D1NJ02607K
_journal_volume 45
_journal_year 2021
_chemical_formula_moiety '2(C13 H10 Fe0.5 N7 S)'
_chemical_formula_sum 'C26 H20 Fe N14 S2'
_chemical_formula_weight 648.53
_space_group_crystal_system monoclinic
_space_group_IT_number 14
_space_group_name_Hall '-P 2ybc'
_space_group_name_H-M_alt 'P 1 21/c 1'
_atom_sites_solution_hydrogens mixed
_atom_sites_solution_primary direct
_audit_creation_date 2020-01-22
_audit_creation_method
;
Olex2 1.3
(compiled Nov 21 2019 18:26:39 for OlexSys, GUI svn.r6003)
;
_audit_update_record
;
2021-05-27 deposited with the CCDC.	2021-07-12 downloaded from the CCDC.
;
_cell_angle_alpha 90
_cell_angle_beta 107.6380(10)
_cell_angle_gamma 90
_cell_formula_units_Z 4
_cell_length_a 10.8057(3)
_cell_length_b 15.7552(5)
_cell_length_c 17.0726(5)
_cell_measurement_reflns_used 9251
_cell_measurement_temperature 125(2)
_cell_measurement_theta_max 28.26
_cell_measurement_theta_min 2.36
_cell_volume 2769.90(14)
_computing_molecular_graphics 'Olex2 1.3 (Dolomanov et al., 2009)'
_computing_publication_material 'Olex2 1.3 (Dolomanov et al., 2009)'
_computing_structure_refinement 'SHELXL 2017/1 (Sheldrick, 2015)'
_computing_structure_solution 'SHELXS  (Sheldrick, 2008)'
_diffrn_ambient_temperature 125(2)
_diffrn_detector 'CCD area detector'
_diffrn_detector_area_resol_mean 7.9
_diffrn_detector_type 'Bruker SMART CCD 1K area detector'
_diffrn_measured_fraction_theta_full 0.998
_diffrn_measured_fraction_theta_max 0.998
_diffrn_measurement_device 'three-circle diffractometer'
_diffrn_measurement_device_type 'Bruker SMART CCD 1K area detector'
_diffrn_measurement_method 'phi and omega scans'
_diffrn_radiation_monochromator graphite
_diffrn_radiation_probe x-ray
_diffrn_radiation_type MoK\a
_diffrn_radiation_wavelength 0.71073
_diffrn_reflns_av_R_equivalents 0.0303
_diffrn_reflns_av_unetI/netI 0.0332
_diffrn_reflns_Laue_measured_fraction_full 0.998
_diffrn_reflns_Laue_measured_fraction_max 0.998
_diffrn_reflns_limit_h_max 13
_diffrn_reflns_limit_h_min -13
_diffrn_reflns_limit_k_max 19
_diffrn_reflns_limit_k_min -19
_diffrn_reflns_limit_l_max 21
_diffrn_reflns_limit_l_min -17
_diffrn_reflns_number 16506
_diffrn_reflns_point_group_measured_fraction_full 0.998
_diffrn_reflns_point_group_measured_fraction_max 0.998
_diffrn_reflns_theta_full 26.000
_diffrn_reflns_theta_max 26.371
_diffrn_reflns_theta_min 1.799
_diffrn_source 'sealed X-ray tube'
_diffrn_source_current 30.0
_diffrn_source_power 1.35
_diffrn_source_target Mo
_diffrn_source_voltage 45.0
_exptl_absorpt_coefficient_mu 0.742
_exptl_absorpt_correction_T_max 0.8631
_exptl_absorpt_correction_T_min 0.6137
_exptl_absorpt_correction_type multi-scan
_exptl_absorpt_process_details
;
SADABS-2006/1 (Bruker,2006) was used for absorption correction.
R(int) was 0.0598 before and 0.0281 after correction.
The Ratio of minimum to maximum transmission is 0.7110.
The \l/2 correction factor is 0.0015.
;
_exptl_crystal_colour red
_exptl_crystal_colour_primary red
_exptl_crystal_density_diffrn 1.555
_exptl_crystal_description block
_exptl_crystal_F_000 1328
_exptl_crystal_size_max 0.4
_exptl_crystal_size_mid 0.24
_exptl_crystal_size_min 0.16
_refine_diff_density_max 0.309
_refine_diff_density_min -0.407
_refine_diff_density_rms 0.054
_refine_ls_extinction_method none
_refine_ls_goodness_of_fit_ref 1.022
_refine_ls_hydrogen_treatment mixed
_refine_ls_matrix_type full
_refine_ls_number_parameters 407
_refine_ls_number_reflns 5660
_refine_ls_number_restraints 1
_refine_ls_restrained_S_all 1.022
_refine_ls_R_factor_all 0.0410
_refine_ls_R_factor_gt 0.0312
_refine_ls_shift/su_max 0.001
_refine_ls_shift/su_mean 0.000
_refine_ls_structure_factor_coef Fsqd
_refine_ls_weighting_details 'w=1/[\s^2^(Fo^2^)+(0.0283P)^2^+1.6330P] where P=(Fo^2^+2Fc^2^)/3'
_refine_ls_weighting_scheme calc
_refine_ls_wR_factor_gt 0.0701
_refine_ls_wR_factor_ref 0.0738
_reflns_Friedel_coverage 0.000
_reflns_number_gt 4736
_reflns_number_total 5660
_reflns_threshold_expression 'I > 2\s(I)'
_cod_data_source_file d1nj02607k2.cif
_cod_data_source_block D_125K
_cod_depositor_comments 'Adding full bibliography for 7060820--7060846.cif.'
_cod_database_code 7060846
_shelx_shelxl_version_number 2017/1
_shelx_space_group_comment
;
The symmetry employed for this shelxl refinement is uniquely defined
by the following loop, which should always be used as a source of
symmetry information in preference to the above space-group names.
They are only intended as comments.
;
_shelx_estimated_absorpt_t_max 0.890
_shelx_estimated_absorpt_t_min 0.756
_olex2_refinement_description
;
1. Fixed Uiso
 At 1.2 times of:
  All C(H) groups, All N(H,H) groups
2. Restrained distances
 S2-C14 \\sim S2A-C14
 with sigma of 0.01
3. Uiso/Uaniso restraints and constraints
Uanis(S2) = Uanis(S2A)
4. Others
 Sof(S2A)=1-FVAR(1)
 Sof(S2)=FVAR(1)
5.a Aromatic/amide H refined with riding coordinates:
 C2(H2), C3(H3), C4(H4), C5(H5), C15(H15), C16(H16), C17(H17), C18(H18),
 C23(H23), C24(H24), C25(H25), C26(H26), C13(H13), C12(H12), C10(H10), C11(H11)
;
_olex2_submission_special_instructions 'No special instructions were received'

loop_
_space_group_symop_operation_xyz
'x, y, z'
'-x, y+1/2, -z+1/2'
'-x, -y, -z'
'x, -y-1/2, z-1/2'

loop_
_atom_site_label
_atom_site_type_symbol
_atom_site_fract_x
_atom_site_fract_y
_atom_site_fract_z
_atom_site_U_iso_or_equiv
_atom_site_adp_type
_atom_site_occupancy
_atom_site_site_symmetry_order
_atom_site_calc_flag
_atom_site_refinement_flags_posn
_atom_site_refinement_flags_adp
_atom_site_refinement_flags_occupancy
_atom_site_disorder_assembly
_atom_site_disorder_group
Fe1 Fe 0.000000 0.500000 0.000000 0.01493(9) Uani 1 2 d S . P . .
Fe2 Fe 0.000000 0.500000 0.500000 0.01403(9) Uani 1 2 d S . P . .
S1 S -0.16813(5) 0.43300(3) 0.22698(3) 0.02180(11) Uani 1 1 d . . . . .
S2 S 0.43457(8) 0.5494(2) 0.66797(8) 0.0303(4) Uani 0.950(11) 1 d D . P A 1
N1 N -0.04698(16) 0.46104(10) 0.10605(10) 0.0243(4) Uani 1 1 d . . . . .
N2 N 0.13142(14) 0.59847(9) 0.07312(9) 0.0173(3) Uani 1 1 d . . . . .
N3 N 0.18776(14) 0.44055(9) 0.04071(9) 0.0185(3) Uani 1 1 d . . . . .
N4 N 0.23816(15) 0.36568(10) 0.02251(10) 0.0200(3) Uani 1 1 d . . . . .
N5 N 0.39850(14) 0.45182(10) 0.08433(9) 0.0186(3) Uani 1 1 d . . . . .
N6 N 0.52397(16) 0.48662(11) 0.12097(12) 0.0255(4) Uani 1 1 d . . . . .
H6A H 0.575(2) 0.4563(15) 0.1008(14) 0.031 Uiso 1 1 d . U . . .
H6B H 0.543(2) 0.4752(14) 0.1735(15) 0.031 Uiso 1 1 d . U . . .
N8 N 0.17637(15) 0.52407(10) 0.57107(9) 0.0189(3) Uani 1 1 d . . . . .
N9 N 0.00791(14) 0.60105(9) 0.43026(9) 0.0171(3) Uani 1 1 d . . . . .
N10 N 0.07985(14) 0.44659(9) 0.42142(9) 0.0167(3) Uani 1 1 d . . . . .
N11 N 0.12333(14) 0.36777(9) 0.40756(9) 0.0181(3) Uani 1 1 d . . . . .
N12 N 0.16930(14) 0.45996(9) 0.32341(9) 0.0165(3) Uani 1 1 d . . . . .
N13 N 0.21119(18) 0.50022(11) 0.26189(11) 0.0247(4) Uani 1 1 d . . . . .
H13A H 0.157(2) 0.4829(14) 0.2157(15) 0.030 Uiso 1 1 d . U . . .
H13B H 0.277(2) 0.4749(14) 0.2598(14) 0.030 Uiso 1 1 d . U . . .
N14 N 0.29331(15) 0.32665(10) 0.25770(10) 0.0226(4) Uani 1 1 d . . . . .
C1 C -0.09920(17) 0.44921(11) 0.15578(11) 0.0182(4) Uani 1 1 d . . . . .
C2 C 0.09489(19) 0.67534(12) 0.09125(12) 0.0206(4) Uani 1 1 d . . . . .
H2 H 0.005188 0.689367 0.072864 0.025 Uiso 1 1 calc R U . . .
C3 C 0.1818(2) 0.73539(12) 0.13559(13) 0.0259(4) Uani 1 1 d . . . . .
H3 H 0.152544 0.789414 0.147259 0.031 Uiso 1 1 calc R U . . .
C4 C 0.3117(2) 0.71479(13) 0.16230(13) 0.0298(5) Uani 1 1 d . . . . .
H4 H 0.373627 0.754892 0.192390 0.036 Uiso 1 1 calc R U . . .
C5 C 0.35168(19) 0.63515(13) 0.14505(13) 0.0263(4) Uani 1 1 d . . . . .
H5 H 0.440779 0.619619 0.163772 0.032 Uiso 1 1 calc R U . . .
C6 C 0.25903(17) 0.57878(11) 0.09998(11) 0.0177(4) Uani 1 1 d . . . . .
C7 C 0.28465(17) 0.49239(11) 0.07661(11) 0.0169(4) Uani 1 1 d . . . . .
C8 C 0.36523(18) 0.37328(12) 0.04948(11) 0.0198(4) Uani 1 1 d . . . . .
C14 C 0.28345(19) 0.53280(12) 0.61143(11) 0.0197(4) Uani 1 1 d D . . . .
C15 C -0.03773(18) 0.67898(11) 0.43708(12) 0.0198(4) Uani 1 1 d . . . . .
H15 H -0.080509 0.688478 0.477388 0.024 Uiso 1 1 calc R U . . .
C16 C -0.02503(18) 0.74622(12) 0.38773(12) 0.0213(4) Uani 1 1 d . . . . .
H16 H -0.058070 0.800664 0.394603 0.026 Uiso 1 1 calc R U . . .
C17 C 0.03613(18) 0.73328(12) 0.32846(12) 0.0218(4) Uani 1 1 d . . . . .
H17 H 0.046332 0.778703 0.294347 0.026 Uiso 1 1 calc R U . . .
C18 C 0.08242(18) 0.65284(12) 0.31957(11) 0.0205(4) Uani 1 1 d . . . . .
H18 H 0.124007 0.641988 0.278895 0.025 Uiso 1 1 calc R U . . .
C19 C 0.06674(17) 0.58880(11) 0.37117(11) 0.0167(4) Uani 1 1 d . . . . .
C20 C 0.10717(17) 0.50108(11) 0.37041(11) 0.0160(4) Uani 1 1 d . . . . .
C21 C 0.17663(17) 0.37662(11) 0.34773(11) 0.0169(4) Uani 1 1 d . . . . .
C22 C 0.23304(17) 0.30655(12) 0.31328(11) 0.0179(4) Uani 1 1 d . . . . .
C23 C 0.3402(2) 0.26178(13) 0.22438(12) 0.0279(5) Uani 1 1 d . . . . .
H23 H 0.384692 0.274540 0.185612 0.034 Uiso 1 1 calc R U . . .
C24 C 0.32767(19) 0.17762(13) 0.24306(12) 0.0268(4) Uani 1 1 d . . . . .
H24 H 0.359414 0.133795 0.216065 0.032 Uiso 1 1 calc R U . . .
C25 C 0.26791(19) 0.15848(13) 0.30193(13) 0.0273(5) Uani 1 1 d . . . . .
H25 H 0.259411 0.101237 0.317018 0.033 Uiso 1 1 calc R U . . .
C26 C 0.22094(19) 0.22386(12) 0.33828(12) 0.0237(4) Uani 1 1 d . . . . .
H26 H 0.180989 0.212650 0.379698 0.028 Uiso 1 1 calc R U . . .
N7 N 0.57634(15) 0.33443(11) 0.04401(10) 0.0259(4) Uani 1 1 d . . . . .
C9 C 0.45719(18) 0.30754(12) 0.04119(11) 0.0221(4) Uani 1 1 d . . . . .
C13 C 0.4174(2) 0.22353(13) 0.02938(13) 0.0296(5) Uani 1 1 d . . . . .
H13 H 0.332591 0.207227 0.028969 0.035 Uiso 1 1 calc R U . . .
C12 C 0.5052(2) 0.16404(15) 0.01819(14) 0.0389(6) Uani 1 1 d . . . . .
H12 H 0.481417 0.105975 0.009220 0.047 Uiso 1 1 calc R U . . .
C10 C 0.6594(2) 0.27538(15) 0.03429(13) 0.0335(5) Uani 1 1 d . . . . .
H10 H 0.744838 0.292659 0.037135 0.040 Uiso 1 1 calc R U . . .
C11 C 0.6277(2) 0.19085(16) 0.02036(13) 0.0385(6) Uani 1 1 d . . . . .
H11 H 0.689410 0.151540 0.012352 0.046 Uiso 1 1 calc R U . . .
S2A S 0.4412(9) 0.521(3) 0.6566(15) 0.0303(4) Uani 0.050(11) 1 d D . P A 2

loop_
_atom_site_aniso_label
_atom_site_aniso_U_11
_atom_site_aniso_U_22
_atom_site_aniso_U_33
_atom_site_aniso_U_23
_atom_site_aniso_U_13
_atom_site_aniso_U_12
Fe1 0.01391(18) 0.01528(18) 0.01598(19) -0.00031(14) 0.00510(14) 0.00055(14)
Fe2 0.01629(19) 0.01200(18) 0.01394(18) 0.00056(14) 0.00480(14) -0.00030(14)
S1 0.0240(2) 0.0232(2) 0.0209(2) 0.00279(19) 0.0109(2) 0.00310(19)
S2 0.0181(3) 0.0415(10) 0.0288(4) 0.0048(4) 0.0035(2) -0.0030(3)
N1 0.0282(9) 0.0231(9) 0.0236(9) 0.0009(7) 0.0109(7) -0.0001(7)
N2 0.0184(8) 0.0170(8) 0.0178(8) 0.0010(6) 0.0073(6) 0.0007(6)
N3 0.0186(8) 0.0152(8) 0.0219(8) -0.0027(6) 0.0061(6) 0.0018(6)
N4 0.0193(8) 0.0176(8) 0.0230(8) -0.0023(7) 0.0062(7) 0.0043(6)
N5 0.0141(7) 0.0207(8) 0.0204(8) 0.0003(6) 0.0042(6) 0.0003(6)
N6 0.0146(8) 0.0281(10) 0.0312(10) -0.0018(8) 0.0029(7) -0.0006(7)
N8 0.0239(9) 0.0164(8) 0.0180(8) 0.0018(6) 0.0086(7) -0.0006(6)
N9 0.0166(8) 0.0158(8) 0.0175(8) -0.0010(6) 0.0032(6) -0.0016(6)
N10 0.0197(8) 0.0124(7) 0.0179(8) -0.0001(6) 0.0054(6) 0.0004(6)
N11 0.0191(8) 0.0158(8) 0.0194(8) -0.0005(6) 0.0058(6) 0.0013(6)
N12 0.0176(8) 0.0161(8) 0.0168(8) 0.0030(6) 0.0066(6) 0.0005(6)
N13 0.0286(10) 0.0272(9) 0.0225(9) 0.0064(7) 0.0143(8) 0.0026(8)
N14 0.0228(9) 0.0241(9) 0.0217(9) 0.0008(7) 0.0079(7) 0.0033(7)
C1 0.0192(9) 0.0140(9) 0.0192(10) -0.0007(7) 0.0021(8) 0.0009(7)
C2 0.0241(10) 0.0185(10) 0.0218(10) -0.0002(8) 0.0106(8) 0.0022(8)
C3 0.0333(11) 0.0184(10) 0.0277(11) -0.0039(8) 0.0119(9) 0.0009(8)
C4 0.0296(11) 0.0233(11) 0.0333(12) -0.0080(9) 0.0048(9) -0.0051(9)
C5 0.0213(10) 0.0256(11) 0.0299(11) -0.0047(9) 0.0044(8) -0.0013(8)
C6 0.0194(9) 0.0187(9) 0.0150(9) 0.0016(7) 0.0053(7) 0.0009(7)
C7 0.0148(9) 0.0192(9) 0.0156(9) 0.0007(7) 0.0029(7) 0.0022(7)
C8 0.0203(10) 0.0203(10) 0.0184(10) 0.0005(8) 0.0053(8) 0.0027(7)
C14 0.0247(10) 0.0176(9) 0.0194(10) 0.0027(8) 0.0106(8) 0.0014(8)
C15 0.0198(10) 0.0153(9) 0.0233(10) -0.0016(8) 0.0049(8) 0.0003(7)
C16 0.0218(10) 0.0143(9) 0.0248(10) -0.0004(8) 0.0025(8) 0.0001(7)
C17 0.0231(10) 0.0170(10) 0.0224(10) 0.0048(8) 0.0028(8) -0.0033(7)
C18 0.0214(10) 0.0202(10) 0.0196(10) 0.0015(8) 0.0057(8) -0.0021(7)
C19 0.0159(9) 0.0151(9) 0.0172(9) -0.0003(7) 0.0020(7) -0.0011(7)
C20 0.0151(9) 0.0165(9) 0.0147(9) 0.0013(7) 0.0020(7) -0.0013(7)
C21 0.0164(9) 0.0164(9) 0.0160(9) 0.0010(7) 0.0022(7) -0.0013(7)
C22 0.0158(9) 0.0202(9) 0.0156(9) -0.0009(7) 0.0017(7) 0.0014(7)
C23 0.0300(11) 0.0342(12) 0.0203(10) 0.0006(9) 0.0088(9) 0.0094(9)
C24 0.0262(11) 0.0273(11) 0.0234(11) -0.0055(8) 0.0022(8) 0.0097(8)
C25 0.0241(11) 0.0200(10) 0.0347(12) -0.0001(9) 0.0042(9) 0.0032(8)
C26 0.0237(10) 0.0213(10) 0.0265(11) 0.0027(8) 0.0085(8) 0.0025(8)
N7 0.0201(9) 0.0363(10) 0.0210(9) 0.0026(7) 0.0060(7) 0.0091(7)
C9 0.0223(10) 0.0261(10) 0.0162(10) -0.0009(8) 0.0035(8) 0.0079(8)
C13 0.0259(11) 0.0286(11) 0.0312(12) -0.0065(9) 0.0043(9) 0.0068(9)
C12 0.0402(14) 0.0319(12) 0.0378(14) -0.0109(10) 0.0015(11) 0.0150(10)
C10 0.0246(11) 0.0506(14) 0.0246(11) 0.0002(10) 0.0064(9) 0.0159(10)
C11 0.0343(13) 0.0492(15) 0.0276(12) -0.0075(10) 0.0028(10) 0.0245(11)
S2A 0.0181(3) 0.0415(10) 0.0288(4) 0.0048(4) 0.0035(2) -0.0030(3)

loop_
_atom_type_symbol
_atom_type_description
_atom_type_scat_dispersion_real
_atom_type_scat_dispersion_imag
_atom_type_scat_source
C C 0.0033 0.0016 'International Tables Vol C Tables 4.2.6.8 and 6.1.1.4'
H H 0.0000 0.0000 'International Tables Vol C Tables 4.2.6.8 and 6.1.1.4'
Fe Fe 0.3463 0.8444 'International Tables Vol C Tables 4.2.6.8 and 6.1.1.4'
N N 0.0061 0.0033 'International Tables Vol C Tables 4.2.6.8 and 6.1.1.4'
S S 0.1246 0.1234 'International Tables Vol C Tables 4.2.6.8 and 6.1.1.4'

loop_
_geom_angle_atom_site_label_1
_geom_angle_atom_site_label_2
_geom_angle_atom_site_label_3
_geom_angle
_geom_angle_site_symmetry_1
_geom_angle_site_symmetry_3
_geom_angle_publ_flag
N1 Fe1 N1 180.0 . 3_565 ?
N1 Fe1 N2 90.00(6) . . ?
N1 Fe1 N2 90.00(6) . 3_565 ?
N1 Fe1 N2 90.00(6) 3_565 3_565 ?
N1 Fe1 N2 90.00(6) 3_565 . ?
N1 Fe1 N3 87.44(6) . 3_565 ?
N1 Fe1 N3 87.44(6) 3_565 . ?
N1 Fe1 N3 92.56(6) . . ?
N1 Fe1 N3 92.56(6) 3_565 3_565 ?
N2 Fe1 N2 180.0 . 3_565 ?
N3 Fe1 N2 75.04(5) 3_565 3_565 ?
N3 Fe1 N2 75.05(5) . . ?
N3 Fe1 N2 104.95(5) . 3_565 ?
N3 Fe1 N2 104.96(5) 3_565 . ?
N3 Fe1 N3 180.0 3_565 . ?
N8 Fe2 N8 180.00(9) . 3_566 ?
N8 Fe2 N9 90.32(6) . . ?
N8 Fe2 N9 90.32(6) 3_566 3_566 ?
N8 Fe2 N9 89.68(6) . 3_566 ?
N8 Fe2 N9 89.68(6) 3_566 . ?
N8 Fe2 N10 87.72(6) . . ?
N8 Fe2 N10 92.27(6) . 3_566 ?
N8 Fe2 N10 87.72(6) 3_566 3_566 ?
N8 Fe2 N10 92.28(6) 3_566 . ?
N9 Fe2 N9 180.00(10) . 3_566 ?
N10 Fe2 N9 80.22(6) 3_566 3_566 ?
N10 Fe2 N9 99.78(6) 3_566 . ?
N10 Fe2 N9 99.78(6) . 3_566 ?
N10 Fe2 N9 80.22(6) . . ?
N10 Fe2 N10 180.0 . 3_566 ?
C1 N1 Fe1 164.38(16) . . ?
C2 N2 Fe1 125.47(12) . . ?
C2 N2 C6 118.12(16) . . ?
C6 N2 Fe1 116.40(12) . . ?
N4 N3 Fe1 134.51(12) . . ?
C7 N3 Fe1 114.68(11) . . ?
C7 N3 N4 108.82(14) . . ?
C8 N4 N3 106.63(15) . . ?
C7 N5 N6 125.27(15) . . ?
C7 N5 C8 105.78(15) . . ?
C8 N5 N6 128.96(15) . . ?
N5 N6 H6A 104.3(15) . . ?
N5 N6 H6B 105.4(15) . . ?
H6A N6 H6B 108(2) . . ?
C14 N8 Fe2 175.12(15) . . ?
C15 N9 Fe2 126.32(12) . . ?
C15 N9 C19 117.47(15) . . ?
C19 N9 Fe2 116.20(12) . . ?
N11 N10 Fe2 137.73(12) . . ?
C20 N10 Fe2 113.57(12) . . ?
C20 N10 N11 108.55(14) . . ?
C21 N11 N10 106.82(14) . . ?
C20 N12 N13 123.53(15) . . ?
C20 N12 C21 105.75(14) . . ?
C21 N12 N13 130.70(15) . . ?
N12 N13 H13A 104.7(15) . . ?
N12 N13 H13B 106.8(16) . . ?
H13A N13 H13B 99(2) . . ?
C22 N14 C23 116.54(17) . . ?
N1 C1 S1 178.44(18) . . ?
N2 C2 H2 118.5 . . ?
N2 C2 C3 123.06(18) . . ?
C3 C2 H2 118.5 . . ?
C2 C3 H3 120.8 . . ?
C4 C3 C2 118.32(18) . . ?
C4 C3 H3 120.8 . . ?
C3 C4 H4 120.2 . . ?
C3 C4 C5 119.64(19) . . ?
C5 C4 H4 120.2 . . ?
C4 C5 H5 120.7 . . ?
C6 C5 C4 118.62(18) . . ?
C6 C5 H5 120.7 . . ?
N2 C6 C5 122.23(17) . . ?
N2 C6 C7 112.20(15) . . ?
C5 C6 C7 125.57(17) . . ?
N3 C7 N5 108.72(15) . . ?
N3 C7 C6 120.69(16) . . ?
N5 C7 C6 130.58(16) . . ?
N4 C8 N5 110.03(16) . . ?
N4 C8 C9 124.49(17) . . ?
N5 C8 C9 125.47(17) . . ?
N8 C14 S2 177.6(2) . . ?
N8 C14 S2A 164.3(16) . . ?
N9 C15 H15 118.7 . . ?
N9 C15 C16 122.70(17) . . ?
C16 C15 H15 118.7 . . ?
C15 C16 H16 120.3 . . ?
C17 C16 C15 119.34(17) . . ?
C17 C16 H16 120.3 . . ?
C16 C17 H17 120.5 . . ?
C16 C17 C18 118.91(17) . . ?
C18 C17 H17 120.5 . . ?
C17 C18 H18 120.7 . . ?
C19 C18 C17 118.61(17) . . ?
C19 C18 H18 120.7 . . ?
N9 C19 C18 122.96(16) . . ?
N9 C19 C20 110.59(15) . . ?
C18 C19 C20 126.44(17) . . ?
N10 C20 N12 109.25(15) . . ?
N10 C20 C19 119.09(16) . . ?
N12 C20 C19 131.65(16) . . ?
N11 C21 N12 109.61(15) . . ?
N11 C21 C22 124.13(16) . . ?
N12 C21 C22 126.26(16) . . ?
N14 C22 C21 117.10(16) . . ?
N14 C22 C26 123.35(17) . . ?
C26 C22 C21 119.54(17) . . ?
N14 C23 H23 118.0 . . ?
N14 C23 C24 123.92(19) . . ?
C24 C23 H23 118.0 . . ?
C23 C24 H24 120.7 . . ?
C23 C24 C25 118.53(18) . . ?
C25 C24 H24 120.7 . . ?
C24 C25 H25 120.6 . . ?
C26 C25 C24 118.81(19) . . ?
C26 C25 H25 120.6 . . ?
C22 C26 H26 120.6 . . ?
C25 C26 C22 118.77(18) . . ?
C25 C26 H26 120.6 . . ?
C10 N7 C9 116.62(19) . . ?
N7 C9 C8 116.27(17) . . ?
N7 C9 C13 123.91(18) . . ?
C13 C9 C8 119.80(18) . . ?
C9 C13 H13 121.0 . . ?
C12 C13 C9 118.0(2) . . ?
C12 C13 H13 121.0 . . ?
C13 C12 H12 120.7 . . ?
C11 C12 C13 118.7(2) . . ?
C11 C12 H12 120.7 . . ?
N7 C10 H10 118.2 . . ?
N7 C10 C11 123.6(2) . . ?
C11 C10 H10 118.2 . . ?
C12 C11 H11 120.4 . . ?
C10 C11 C12 119.1(2) . . ?
C10 C11 H11 120.4 . . ?

loop_
_geom_bond_atom_site_label_1
_geom_bond_atom_site_label_2
_geom_bond_distance
_geom_bond_site_symmetry_2
_geom_bond_publ_flag
Fe1 N1 2.1141(16) . ?
Fe1 N1 2.1141(16) 3_565 ?
Fe1 N2 2.2153(15) . ?
Fe1 N2 2.2153(15) 3_565 ?
Fe1 N3 2.1499(15) 3_565 ?
Fe1 N3 2.1500(15) . ?
Fe2 N8 1.9613(16) . ?
Fe2 N8 1.9613(16) 3_566 ?
Fe2 N9 2.0053(15) 3_566 ?
Fe2 N9 2.0053(15) . ?
Fe2 N10 1.9884(15) . ?
Fe2 N10 1.9885(15) 3_566 ?
S1 C1 1.6267(19) . ?
S2 C14 1.647(2) . ?
N1 C1 1.168(2) . ?
N2 C2 1.339(2) . ?
N2 C6 1.351(2) . ?
N3 N4 1.374(2) . ?
N3 C7 1.323(2) . ?
N4 C8 1.315(2) . ?
N5 N6 1.420(2) . ?
N5 C7 1.357(2) . ?
N5 C8 1.373(2) . ?
N6 H6A 0.87(2) . ?
N6 H6B 0.88(2) . ?
N8 C14 1.162(2) . ?
N9 C15 1.341(2) . ?
N9 C19 1.359(2) . ?
N10 N11 1.373(2) . ?
N10 C20 1.319(2) . ?
N11 C21 1.323(2) . ?
N12 N13 1.414(2) . ?
N12 C20 1.357(2) . ?
N12 C21 1.372(2) . ?
N13 H13A 0.87(2) . ?
N13 H13B 0.83(2) . ?
N14 C22 1.341(2) . ?
N14 C23 1.342(2) . ?
C2 H2 0.9500 . ?
C2 C3 1.385(3) . ?
C3 H3 0.9500 . ?
C3 C4 1.377(3) . ?
C4 H4 0.9500 . ?
C4 C5 1.387(3) . ?
C5 H5 0.9500 . ?
C5 C6 1.384(3) . ?
C6 C7 1.468(2) . ?
C8 C9 1.472(2) . ?
C14 S2A 1.655(9) . ?
C15 H15 0.9500 . ?
C15 C16 1.386(3) . ?
C16 H16 0.9500 . ?
C16 C17 1.381(3) . ?
C17 H17 0.9500 . ?
C17 C18 1.388(3) . ?
C18 H18 0.9500 . ?
C18 C19 1.383(2) . ?
C19 C20 1.451(2) . ?
C21 C22 1.467(2) . ?
C22 C26 1.389(3) . ?
C23 H23 0.9500 . ?
C23 C24 1.380(3) . ?
C24 H24 0.9500 . ?
C24 C25 1.382(3) . ?
C25 H25 0.9500 . ?
C25 C26 1.376(3) . ?
C26 H26 0.9500 . ?
N7 C9 1.342(2) . ?
N7 C10 1.337(3) . ?
C9 C13 1.387(3) . ?
C13 H13 0.9500 . ?
C13 C12 1.387(3) . ?
C12 H12 0.9500 . ?
C12 C11 1.379(3) . ?
C10 H10 0.9500 . ?
C10 C11 1.378(3) . ?
C11 H11 0.9500 . ?

loop_
_geom_hbond_atom_site_label_D
_geom_hbond_atom_site_label_H
_geom_hbond_atom_site_label_A
_geom_hbond_distance_DH
_geom_hbond_distance_HA
_geom_hbond_distance_DA
_geom_hbond_angle_DHA
_geom_hbond_site_symmetry_A
_geom_hbond_publ_flag
N6 H6A S1 0.87(2) 2.98(2) 3.3779(18) 110.1(17) 1_655 yes
N6 H6A N7 0.87(2) 2.15(2) 2.872(2) 139.1(19) . yes
N6 H6B S2 0.88(2) 2.67(2) 3.540(2) 171.5(19) 3_666 yes
N13 H13B N14 0.83(2) 2.34(2) 2.883(2) 124(2) . yes

loop_
_geom_torsion_atom_site_label_1
_geom_torsion_atom_site_label_2
_geom_torsion_atom_site_label_3
_geom_torsion_atom_site_label_4
_geom_torsion
_geom_torsion_site_symmetry_1
_geom_torsion_site_symmetry_2
_geom_torsion_site_symmetry_3
_geom_torsion_site_symmetry_4
_geom_torsion_publ_flag
Fe1 N2 C2 C3 -178.33(14) . . . . ?
Fe1 N2 C6 C5 178.86(14) . . . . ?
Fe1 N2 C6 C7 -1.84(19) . . . . ?
Fe1 N3 N4 C8 163.76(13) . . . . ?
Fe1 N3 C7 N5 -167.96(11) . . . . ?
Fe1 N3 C7 C6 11.2(2) . . . . ?
Fe2 N9 C15 C16 178.11(14) . . . . ?
Fe2 N9 C19 C18 -178.43(14) . . . . ?
Fe2 N9 C19 C20 2.27(19) . . . . ?
Fe2 N10 N11 C21 -174.98(14) . . . . ?
Fe2 N10 C20 N12 175.72(11) . . . . ?
Fe2 N10 C20 C19 -5.7(2) . . . . ?
N2 C2 C3 C4 -0.1(3) . . . . ?
N2 C6 C7 N3 -6.2(2) . . . . ?
N2 C6 C7 N5 172.73(17) . . . . ?
N3 N4 C8 N5 -0.4(2) . . . . ?
N3 N4 C8 C9 -178.97(17) . . . . ?
N4 N3 C7 N5 -1.6(2) . . . . ?
N4 N3 C7 C6 177.56(15) . . . . ?
N4 C8 C9 N7 156.77(18) . . . . ?
N4 C8 C9 C13 -21.9(3) . . . . ?
N5 C8 C9 N7 -21.5(3) . . . . ?
N5 C8 C9 C13 159.84(19) . . . . ?
N6 N5 C7 N3 -179.10(16) . . . . ?
N6 N5 C7 C6 1.8(3) . . . . ?
N6 N5 C8 N4 179.92(17) . . . . ?
N6 N5 C8 C9 -1.6(3) . . . . ?
N9 C15 C16 C17 0.4(3) . . . . ?
N9 C19 C20 N10 2.3(2) . . . . ?
N9 C19 C20 N12 -179.51(17) . . . . ?
N10 N11 C21 N12 0.59(19) . . . . ?
N10 N11 C21 C22 -178.84(16) . . . . ?
N11 N10 C20 N12 -0.6(2) . . . . ?
N11 N10 C20 C19 177.93(15) . . . . ?
N11 C21 C22 N14 -174.48(17) . . . . ?
N11 C21 C22 C26 6.2(3) . . . . ?
N12 C21 C22 N14 6.2(3) . . . . ?
N12 C21 C22 C26 -173.11(17) . . . . ?
N13 N12 C20 N10 179.50(16) . . . . ?
N13 N12 C20 C19 1.2(3) . . . . ?
N13 N12 C21 N11 -179.35(17) . . . . ?
N13 N12 C21 C22 0.1(3) . . . . ?
N14 C22 C26 C25 -2.9(3) . . . . ?
N14 C23 C24 C25 -2.7(3) . . . . ?
C2 N2 C6 C5 0.0(3) . . . . ?
C2 N2 C6 C7 179.26(15) . . . . ?
C2 C3 C4 C5 -0.6(3) . . . . ?
C3 C4 C5 C6 1.0(3) . . . . ?
C4 C5 C6 N2 -0.7(3) . . . . ?
C4 C5 C6 C7 -179.88(18) . . . . ?
C5 C6 C7 N3 173.02(18) . . . . ?
C5 C6 C7 N5 -8.0(3) . . . . ?
C6 N2 C2 C3 0.5(3) . . . . ?
C7 N3 N4 C8 1.3(2) . . . . ?
C7 N5 C8 N4 -0.5(2) . . . . ?
C7 N5 C8 C9 177.99(17) . . . . ?
C8 N5 C7 N3 1.3(2) . . . . ?
C8 N5 C7 C6 -177.76(18) . . . . ?
C8 C9 C13 C12 177.19(19) . . . . ?
C15 N9 C19 C18 0.9(3) . . . . ?
C15 N9 C19 C20 -178.44(15) . . . . ?
C15 C16 C17 C18 0.5(3) . . . . ?
C16 C17 C18 C19 -0.7(3) . . . . ?
C17 C18 C19 N9 0.0(3) . . . . ?
C17 C18 C19 C20 179.22(17) . . . . ?
C18 C19 C20 N10 -176.95(17) . . . . ?
C18 C19 C20 N12 1.2(3) . . . . ?
C19 N9 C15 C16 -1.1(3) . . . . ?
C20 N10 N11 C21 0.01(19) . . . . ?
C20 N12 C21 N11 -0.94(19) . . . . ?
C20 N12 C21 C22 178.46(17) . . . . ?
C21 N12 C20 N10 0.95(19) . . . . ?
C21 N12 C20 C19 -177.35(18) . . . . ?
C21 C22 C26 C25 176.34(17) . . . . ?
C22 N14 C23 C24 1.1(3) . . . . ?
C23 N14 C22 C21 -177.57(16) . . . . ?
C23 N14 C22 C26 1.7(3) . . . . ?
C23 C24 C25 C26 1.3(3) . . . . ?
C24 C25 C26 C22 1.3(3) . . . . ?
N7 C9 C13 C12 -1.3(3) . . . . ?
N7 C10 C11 C12 -1.7(3) . . . . ?
C9 N7 C10 C11 1.2(3) . . . . ?
C9 C13 C12 C11 0.8(3) . . . . ?
C13 C12 C11 C10 0.6(3) . . . . ?
C10 N7 C9 C8 -178.24(17) . . . . ?
C10 N7 C9 C13 0.3(3) . . . . ?
